data_2226956
loop_
_publ_author_name
'Hemamalini, Madhukar'
'Fun, Hoong-Kun'

_publ_section_title
;
 2-Amino-5-methylpyridinium 3-carboxy-4-hydroxybenzenesulfonate
;
_journal_coeditor_code IS2580
_journal_issue 8
_journal_name_full 'Acta Crystallographica Section E'
_journal_page_first o2153
_journal_page_last o2154
_journal_paper_doi 10.1107/S1600536810029636
_journal_volume 66
_journal_year 2010
_chemical_formula_iupac 'C6 H9 N2 +, C7 H5 O6 S -'
_chemical_formula_moiety 'C6 H9 N2 +, C7 H5 O6 S -'
_chemical_formula_sum 'C13 H14 N2 O6 S'
_chemical_formula_weight 326.32
_chemical_name_systematic
;
2-Amino-5-methylpyridinium 3-carboxy-4-hydroxybenzenesulfonate
;
_space_group_IT_number 2
_symmetry_cell_setting triclinic
_symmetry_space_group_name_Hall '-P 1'
_symmetry_space_group_name_H-M 'P -1'
_atom_sites_solution_hydrogens geom
_atom_sites_solution_primary direct
_atom_sites_solution_secondary difmap
_audit_creation_method SHELXL-97
_cell_angle_alpha 84.6120(10)
_cell_angle_beta 81.8020(10)
_cell_angle_gamma 86.2900(10)
_cell_formula_units_Z 4
_cell_length_a 7.86350(10)
_cell_length_b 10.88270(10)
_cell_length_c 16.3907(2)
_cell_measurement_reflns_used 9890
_cell_measurement_temperature 100.00(10)
_cell_measurement_theta_max 30.19
_cell_measurement_theta_min 2.35
_cell_volume 1380.31(3)
_computing_cell_refinement 'SAINT (Bruker, 2009)'
_computing_data_collection 'APEX2 (Bruker, 2009)'
_computing_data_reduction 'SAINT (Bruker, 2009)'
_computing_molecular_graphics 'SHELXTL (Sheldrick, 2008)'
_computing_publication_material 'SHELXTL (Sheldrick, 2008) and PLATON (Spek, 2009)'
_computing_structure_refinement 'SHELXTL (Sheldrick, 2008)'
_computing_structure_solution 'SHELXTL (Sheldrick, 2008)'
_diffrn_ambient_temperature 100.00(10)
_diffrn_measured_fraction_theta_full 0.997
_diffrn_measured_fraction_theta_max 0.997
_diffrn_measurement_device_type
;
Bruker APEXII CCD area-detector diffractometer
;
_diffrn_measurement_method '\f and \w scans'
_diffrn_radiation_monochromator graphite
_diffrn_radiation_source 'fine-focus sealed tube'
_diffrn_radiation_type MoK\a
_diffrn_radiation_wavelength 0.71073
_diffrn_reflns_av_R_equivalents 0.0270
_diffrn_reflns_av_sigmaI/netI 0.0256
_diffrn_reflns_limit_h_max 10
_diffrn_reflns_limit_h_min -10
_diffrn_reflns_limit_k_max 14
_diffrn_reflns_limit_k_min -14
_diffrn_reflns_limit_l_max 22
_diffrn_reflns_limit_l_min -22
_diffrn_reflns_number 28351
_diffrn_reflns_theta_full 29.00
_diffrn_reflns_theta_max 29.00
_diffrn_reflns_theta_min 1.26
_diffrn_standards_number 0
_exptl_absorpt_coefficient_mu 0.268
_exptl_absorpt_correction_T_max 0.9599
_exptl_absorpt_correction_T_min 0.9314
_exptl_absorpt_correction_type multi-scan
_exptl_absorpt_process_details '(<i>SADABS</i>; Bruker, 2009)'
_exptl_crystal_colour colourless
_exptl_crystal_density_diffrn 1.570
_exptl_crystal_density_method 'not measured'
_exptl_crystal_description block
_exptl_crystal_F_000 680
_exptl_crystal_size_max 0.27
_exptl_crystal_size_mid 0.16
_exptl_crystal_size_min 0.15
_refine_diff_density_max 0.448
_refine_diff_density_min -0.424
_refine_ls_extinction_method none
_refine_ls_goodness_of_fit_ref 1.036
_refine_ls_hydrogen_treatment mixed
_refine_ls_matrix_type full
_refine_ls_number_parameters 439
_refine_ls_number_reflns 7325
_refine_ls_number_restraints 0
_refine_ls_restrained_S_all 1.036
_refine_ls_R_factor_all 0.0425
_refine_ls_R_factor_gt 0.0342
_refine_ls_shift/su_max 0.001
_refine_ls_shift/su_mean 0.000
_refine_ls_structure_factor_coef Fsqd
_refine_ls_weighting_details 'calc w=1/[\s^2^(Fo^2^)+(0.0439P)^2^+0.7462P] where P=(Fo^2^+2Fc^2^)/3'
_refine_ls_weighting_scheme calc
_refine_ls_wR_factor_gt 0.0869
_refine_ls_wR_factor_ref 0.0924
_reflns_number_gt 6209
_reflns_number_total 7325
_reflns_threshold_expression I>2sigma(I)
_cod_data_source_file is2580.cif
_cod_data_source_block I
_cod_database_code 2226956
_cod_database_fobs_code 2226956

loop_
_symmetry_equiv_pos_as_xyz
'x, y, z'
'-x, -y, -z'

loop_
_atom_site_type_symbol
_atom_site_label
_atom_site_fract_x
_atom_site_fract_y
_atom_site_fract_z
_atom_site_U_iso_or_equiv
_atom_site_adp_type
_atom_site_calc_flag
_atom_site_refinement_flags
_atom_site_occupancy
_atom_site_disorder_assembly
_atom_site_disorder_group
N N1A 0.70541(15) 0.97702(11) 0.37753(7) 0.0143(2) Uani d . 1 . .
N N2A 0.87358(16) 0.87759(12) 0.47109(8) 0.0187(2) Uani d . 1 . .
C C1A 0.65985(18) 1.00244(13) 0.30014(8) 0.0157(3) Uani d . 1 . .
H H1AA 0.5659 1.0567 0.2928 0.019 Uiso calc R 1 . .
C C2A 0.83866(17) 0.89880(12) 0.39405(8) 0.0148(3) Uani d . 1 . .
C C3A 0.93427(18) 0.84175(13) 0.32623(9) 0.0184(3) Uani d . 1 . .
H H3AA 1.0272 0.7871 0.3347 0.022 Uiso calc R 1 . .
C C4A 0.88974(19) 0.86717(13) 0.24861(9) 0.0196(3) Uani d . 1 . .
H H4AA 0.9532 0.8292 0.2047 0.024 Uiso calc R 1 . .
C C5A 0.74866(18) 0.95025(13) 0.23365(9) 0.0177(3) Uani d . 1 . .
C C6A 0.6994(2) 0.97934(16) 0.14844(9) 0.0254(3) Uani d . 1 . .
H H6AA 0.6016 1.0371 0.1508 0.038 Uiso calc R 1 . .
H H6AB 0.6711 0.9048 0.1276 0.038 Uiso calc R 1 . .
H H6AC 0.7941 1.0148 0.1124 0.038 Uiso calc R 1 . .
N N1B 0.80370(15) 0.51730(11) 0.82703(7) 0.0164(2) Uani d . 1 . .
N N2B 0.62446(18) 0.60847(12) 0.93174(8) 0.0203(3) Uani d . 1 . .
C C1B 0.85961(18) 0.50127(13) 0.74565(8) 0.0171(3) Uani d . 1 . .
H H1BA 0.9540 0.4474 0.7322 0.021 Uiso calc R 1 . .
C C2B 0.66881(18) 0.59477(12) 0.85203(9) 0.0163(3) Uani d . 1 . .
C C3B 0.58139(18) 0.65888(13) 0.78921(9) 0.0185(3) Uani d . 1 . .
H H3BA 0.4866 0.7120 0.8036 0.022 Uiso calc R 1 . .
C C4B 0.63620(19) 0.64269(13) 0.70806(9) 0.0195(3) Uani d . 1 . .
H H4BA 0.5779 0.6852 0.6676 0.023 Uiso calc R 1 . .
C C5B 0.78034(18) 0.56232(13) 0.68388(9) 0.0179(3) Uani d . 1 . .
C C6B 0.8423(2) 0.54427(16) 0.59433(9) 0.0256(3) Uani d . 1 . .
H H6BA 0.9511 0.4983 0.5899 0.038 Uiso calc R 1 . .
H H6BB 0.8552 0.6234 0.5635 0.038 Uiso calc R 1 . .
H H6BC 0.7600 0.4996 0.5725 0.038 Uiso calc R 1 . .
S S1A 0.65009(4) 0.18717(3) 0.536127(19) 0.01282(8) Uani d . 1 . .
O O1A 0.79222(12) 0.26353(9) 0.49587(6) 0.0174(2) Uani d . 1 . .
O O2A 0.71260(13) 0.07391(9) 0.57916(6) 0.0191(2) Uani d . 1 . .
O O3A 0.53262(13) 0.16622(9) 0.47817(6) 0.0181(2) Uani d . 1 . .
O O4A 0.25189(13) 0.48004(9) 0.79013(6) 0.0177(2) Uani d . 1 . .
O O5A 0.64439(13) 0.22501(9) 0.85364(6) 0.0190(2) Uani d . 1 . .
O O6A 0.42614(14) 0.35554(10) 0.89784(6) 0.0220(2) Uani d . 1 . .
C C7A 0.56636(17) 0.25282(12) 0.69411(8) 0.0127(2) Uani d . 1 . .
H H7AA 0.6474 0.1912 0.7079 0.015 Uiso calc R 1 . .
C C8A 0.53508(17) 0.27527(12) 0.61292(8) 0.0128(2) Uani d . 1 . .
C C9A 0.41623(17) 0.36980(12) 0.59126(8) 0.0146(2) Uani d . 1 . .
H H9AA 0.3982 0.3861 0.5364 0.018 Uiso calc R 1 . .
C C10A 0.32577(18) 0.43881(12) 0.65118(8) 0.0153(3) Uani d . 1 . .
H H10A 0.2478 0.5021 0.6364 0.018 Uiso calc R 1 . .
C C11A 0.35090(17) 0.41392(12) 0.73440(8) 0.0133(2) Uani d . 1 . .
C C12A 0.47654(17) 0.32248(12) 0.75539(8) 0.0127(2) Uani d . 1 . .
C C13A 0.51185(17) 0.30248(12) 0.84203(8) 0.0144(2) Uani d . 1 . .
S S1B 0.85292(4) 0.31409(3) 0.00943(2) 0.01532(8) Uani d . 1 . .
O O1B 0.79350(15) 0.43064(10) 0.04277(6) 0.0251(2) Uani d . 1 . .
O O2B 0.70905(13) 0.23442(10) 0.00786(6) 0.0218(2) Uani d . 1 . .
O O3B 0.95916(14) 0.32797(10) -0.07089(6) 0.0210(2) Uani d . 1 . .
O O4B 1.26682(13) 0.03415(9) 0.24475(6) 0.0184(2) Uani d . 1 . .
O O5B 1.06979(13) 0.13883(9) 0.36187(6) 0.0189(2) Uani d . 1 . .
O O6B 0.84902(13) 0.26692(9) 0.33138(6) 0.0166(2) Uani d . 1 . .
C C7B 0.93897(17) 0.25027(12) 0.16353(8) 0.0133(2) Uani d . 1 . .
H H7BA 0.8489 0.3052 0.1816 0.016 Uiso calc R 1 . .
C C8B 0.98051(17) 0.23526(12) 0.08005(8) 0.0144(2) Uani d . 1 . .
C C9B 1.11603(19) 0.15321(14) 0.05255(9) 0.0199(3) Uani d . 1 . .
H H9BA 1.1431 0.1435 -0.0037 0.024 Uiso calc R 1 . .
C C10B 1.21005(19) 0.08647(14) 0.10831(9) 0.0197(3) Uani d . 1 . .
H H10B 1.3000 0.0319 0.0895 0.024 Uiso calc R 1 . .
C C11B 1.17031(17) 0.10077(12) 0.19298(8) 0.0146(3) Uani d . 1 . .
C C12B 1.03250(17) 0.18283(12) 0.22094(8) 0.0129(2) Uani d . 1 . .
C C13B 0.98732(17) 0.19430(12) 0.31039(8) 0.0135(2) Uani d . 1 . .
H H1OA 0.281(3) 0.455(2) 0.8388(14) 0.043(6) Uiso d . 1 . .
H H2OA 0.656(3) 0.225(2) 0.9052(14) 0.042(6) Uiso d . 1 . .
H H1OB 1.228(3) 0.051(2) 0.2945(16) 0.053(7) Uiso d . 1 . .
H H2OB 0.833(3) 0.264(2) 0.3844(15) 0.047(6) Uiso d . 1 . .
H H1NA 0.640(2) 1.0158(17) 0.4175(12) 0.025(5) Uiso d . 1 . .
H H2NA 0.814(2) 0.9185(17) 0.5103(12) 0.023(5) Uiso d . 1 . .
H H3NA 0.970(3) 0.8352(17) 0.4780(11) 0.022(5) Uiso d . 1 . .
H H1NB 0.858(3) 0.474(2) 0.8631(13) 0.036(6) Uiso d . 1 . .
H H2NB 0.683(3) 0.565(2) 0.9689(14) 0.040(6) Uiso d . 1 . .
H H3NB 0.531(3) 0.6531(18) 0.9467(12) 0.029(5) Uiso d . 1 . .

loop_
_atom_site_aniso_label
_atom_site_aniso_U_11
_atom_site_aniso_U_22
_atom_site_aniso_U_33
_atom_site_aniso_U_12
_atom_site_aniso_U_13
_atom_site_aniso_U_23
N1A 0.0140(5) 0.0164(5) 0.0126(5) 0.0000(4) -0.0004(4) -0.0044(4)
N2A 0.0164(6) 0.0243(6) 0.0155(6) 0.0031(5) -0.0034(5) -0.0036(5)
C1A 0.0158(6) 0.0167(6) 0.0152(6) -0.0020(5) -0.0031(5) -0.0015(5)
C2A 0.0140(6) 0.0143(6) 0.0164(6) -0.0022(5) -0.0014(5) -0.0022(5)
C3A 0.0165(6) 0.0170(6) 0.0213(7) 0.0016(5) 0.0001(5) -0.0050(5)
C4A 0.0206(7) 0.0199(7) 0.0180(7) -0.0031(5) 0.0035(5) -0.0078(5)
C5A 0.0196(7) 0.0196(6) 0.0147(6) -0.0064(5) -0.0012(5) -0.0034(5)
C6A 0.0289(8) 0.0334(8) 0.0148(7) -0.0055(7) -0.0023(6) -0.0044(6)
N1B 0.0175(6) 0.0181(6) 0.0130(5) 0.0004(4) -0.0030(4) 0.0015(4)
N2B 0.0216(6) 0.0233(6) 0.0149(6) 0.0020(5) -0.0006(5) -0.0007(5)
C1B 0.0164(6) 0.0193(6) 0.0155(6) -0.0016(5) -0.0005(5) -0.0023(5)
C2B 0.0168(6) 0.0153(6) 0.0166(6) -0.0031(5) -0.0013(5) -0.0002(5)
C3B 0.0161(6) 0.0178(6) 0.0213(7) 0.0003(5) -0.0038(5) 0.0006(5)
C4B 0.0209(7) 0.0190(7) 0.0198(7) -0.0038(5) -0.0085(6) 0.0033(5)
C5B 0.0182(7) 0.0213(7) 0.0149(6) -0.0065(5) -0.0027(5) 0.0001(5)
C6B 0.0286(8) 0.0335(8) 0.0152(7) -0.0066(7) -0.0035(6) -0.0012(6)
S1A 0.01335(15) 0.01459(15) 0.01021(14) 0.00201(11) -0.00056(11) -0.00296(11)
O1A 0.0158(5) 0.0214(5) 0.0144(5) -0.0015(4) 0.0018(4) -0.0034(4)
O2A 0.0237(5) 0.0166(5) 0.0157(5) 0.0069(4) -0.0010(4) -0.0019(4)
O3A 0.0169(5) 0.0235(5) 0.0151(5) 0.0014(4) -0.0035(4) -0.0078(4)
O4A 0.0200(5) 0.0201(5) 0.0125(5) 0.0077(4) -0.0026(4) -0.0053(4)
O5A 0.0229(5) 0.0211(5) 0.0143(5) 0.0066(4) -0.0085(4) -0.0050(4)
O6A 0.0271(6) 0.0263(5) 0.0125(5) 0.0095(4) -0.0047(4) -0.0065(4)
C7A 0.0124(6) 0.0130(6) 0.0131(6) 0.0009(5) -0.0025(5) -0.0019(4)
C8A 0.0132(6) 0.0134(6) 0.0114(6) 0.0001(5) -0.0005(5) -0.0027(4)
C9A 0.0162(6) 0.0165(6) 0.0111(6) 0.0010(5) -0.0031(5) -0.0001(5)
C10A 0.0161(6) 0.0156(6) 0.0141(6) 0.0038(5) -0.0039(5) -0.0009(5)
C11A 0.0136(6) 0.0131(6) 0.0133(6) 0.0012(5) -0.0011(5) -0.0038(5)
C12A 0.0142(6) 0.0125(6) 0.0118(6) -0.0002(5) -0.0030(5) -0.0017(4)
C13A 0.0170(6) 0.0132(6) 0.0135(6) 0.0006(5) -0.0043(5) -0.0024(5)
S1B 0.01759(16) 0.01824(16) 0.01035(15) 0.00332(12) -0.00421(12) -0.00176(11)
O1B 0.0344(6) 0.0232(5) 0.0183(5) 0.0122(5) -0.0093(5) -0.0059(4)
O2B 0.0212(5) 0.0286(6) 0.0165(5) -0.0029(4) -0.0080(4) 0.0019(4)
O3B 0.0228(5) 0.0264(5) 0.0124(5) 0.0021(4) -0.0017(4) 0.0015(4)
O4B 0.0186(5) 0.0211(5) 0.0150(5) 0.0075(4) -0.0045(4) -0.0012(4)
O5B 0.0220(5) 0.0216(5) 0.0127(4) 0.0058(4) -0.0041(4) -0.0004(4)
O6B 0.0187(5) 0.0192(5) 0.0107(4) 0.0049(4) -0.0003(4) -0.0012(4)
C7B 0.0128(6) 0.0137(6) 0.0136(6) 0.0003(5) -0.0022(5) -0.0023(5)
C8B 0.0153(6) 0.0161(6) 0.0122(6) 0.0020(5) -0.0042(5) -0.0024(5)
C9B 0.0221(7) 0.0252(7) 0.0125(6) 0.0056(6) -0.0032(5) -0.0059(5)
C10B 0.0193(7) 0.0236(7) 0.0155(6) 0.0085(6) -0.0015(5) -0.0059(5)
C11B 0.0141(6) 0.0153(6) 0.0145(6) 0.0018(5) -0.0034(5) -0.0016(5)
C12B 0.0135(6) 0.0132(6) 0.0125(6) -0.0003(5) -0.0023(5) -0.0021(5)
C13B 0.0155(6) 0.0123(6) 0.0125(6) -0.0010(5) -0.0015(5) -0.0011(4)

loop_
_atom_type_symbol
_atom_type_description
_atom_type_scat_dispersion_real
_atom_type_scat_dispersion_imag
_atom_type_scat_source
C C 0.0033 0.0016 'International Tables Vol C Tables 4.2.6.8 and 6.1.1.4'
H H 0.0000 0.0000 'International Tables Vol C Tables 4.2.6.8 and 6.1.1.4'
N N 0.0061 0.0033 'International Tables Vol C Tables 4.2.6.8 and 6.1.1.4'
O O 0.0106 0.0060 'International Tables Vol C Tables 4.2.6.8 and 6.1.1.4'
S S 0.1246 0.1234 'International Tables Vol C Tables 4.2.6.8 and 6.1.1.4'

loop_
_geom_angle_atom_site_label_1
_geom_angle_atom_site_label_2
_geom_angle_atom_site_label_3
_geom_angle_site_symmetry_1
_geom_angle_site_symmetry_3
_geom_angle
_geom_angle_publ_flag
C2A N1A C1A . . 123.30(12) ?
C2A N1A H1NA . . 121.4(12) ?
C1A N1A H1NA . . 115.3(12) ?
C2A N2A H2NA . . 119.6(12) ?
C2A N2A H3NA . . 116.7(12) ?
H2NA N2A H3NA . . 122.3(17) ?
C5A C1A N1A . . 121.50(13) ?
C5A C1A H1AA . . 119.2 ?
N1A C1A H1AA . . 119.2 ?
N2A C2A N1A . . 119.77(13) ?
N2A C2A C3A . . 123.29(13) ?
N1A C2A C3A . . 116.94(12) ?
C4A C3A C2A . . 120.04(13) ?
C4A C3A H3AA . . 120.0 ?
C2A C3A H3AA . . 120.0 ?
C3A C4A C5A . . 121.37(13) ?
C3A C4A H4AA . . 119.3 ?
C5A C4A H4AA . . 119.3 ?
C1A C5A C4A . . 116.84(13) ?
C1A C5A C6A . . 121.41(14) ?
C4A C5A C6A . . 121.74(13) ?
C5A C6A H6AA . . 109.5 ?
C5A C6A H6AB . . 109.5 ?
H6AA C6A H6AB . . 109.5 ?
C5A C6A H6AC . . 109.5 ?
H6AA C6A H6AC . . 109.5 ?
H6AB C6A H6AC . . 109.5 ?
C2B N1B C1B . . 123.07(12) ?
C2B N1B H1NB . . 120.3(14) ?
C1B N1B H1NB . . 116.6(14) ?
C2B N2B H2NB . . 119.5(14) ?
C2B N2B H3NB . . 118.2(13) ?
H2NB N2B H3NB . . 121.9(19) ?
C5B C1B N1B . . 121.57(13) ?
C5B C1B H1BA . . 119.2 ?
N1B C1B H1BA . . 119.2 ?
N2B C2B N1B . . 119.93(13) ?
N2B C2B C3B . . 123.15(13) ?
N1B C2B C3B . . 116.91(13) ?
C4B C3B C2B . . 120.18(13) ?
C4B C3B H3BA . . 119.9 ?
C2B C3B H3BA . . 119.9 ?
C3B C4B C5B . . 121.44(13) ?
C3B C4B H4BA . . 119.3 ?
C5B C4B H4BA . . 119.3 ?
C1B C5B C4B . . 116.81(13) ?
C1B C5B C6B . . 121.38(14) ?
C4B C5B C6B . . 121.80(13) ?
C5B C6B H6BA . . 109.5 ?
C5B C6B H6BB . . 109.5 ?
H6BA C6B H6BB . . 109.5 ?
C5B C6B H6BC . . 109.5 ?
H6BA C6B H6BC . . 109.5 ?
H6BB C6B H6BC . . 109.5 ?
O2A S1A O3A . . 113.38(6) ?
O2A S1A O1A . . 112.01(6) ?
O3A S1A O1A . . 111.39(6) ?
O2A S1A C8A . . 106.31(6) ?
O3A S1A C8A . . 107.62(6) ?
O1A S1A C8A . . 105.57(6) ?
C11A O4A H1OA . . 107.3(15) ?
C13A O5A H2OA . . 105.9(15) ?
C8A C7A C12A . . 120.22(12) ?
C8A C7A H7AA . . 119.9 ?
C12A C7A H7AA . . 119.9 ?
C7A C8A C9A . . 120.24(12) ?
C7A C8A S1A . . 119.75(10) ?
C9A C8A S1A . . 119.99(10) ?
C10A C9A C8A . . 120.17(12) ?
C10A C9A H9AA . . 119.9 ?
C8A C9A H9AA . . 119.9 ?
C9A C10A C11A . . 120.30(12) ?
C9A C10A H10A . . 119.8 ?
C11A C10A H10A . . 119.8 ?
O4A C11A C10A . . 117.21(12) ?
O4A C11A C12A . . 123.50(12) ?
C10A C11A C12A . . 119.29(12) ?
C7A C12A C11A . . 119.64(12) ?
C7A C12A C13A . . 121.04(12) ?
C11A C12A C13A . . 119.32(12) ?
O6A C13A O5A . . 123.14(12) ?
O6A C13A C12A . . 122.18(12) ?
O5A C13A C12A . . 114.67(12) ?
O1B S1B O3B . . 113.74(7) ?
O1B S1B O2B . . 111.56(7) ?
O3B S1B O2B . . 111.44(6) ?
O1B S1B C8B . . 106.35(6) ?
O3B S1B C8B . . 107.66(6) ?
O2B S1B C8B . . 105.54(6) ?
C11B O4B H1OB . . 108.1(17) ?
C13B O6B H2OB . . 106.8(15) ?
C8B C7B C12B . . 120.05(12) ?
C8B C7B H7BA . . 120.0 ?
C12B C7B H7BA . . 120.0 ?
C7B C8B C9B . . 120.24(12) ?
C7B C8B S1B . . 119.28(10) ?
C9B C8B S1B . . 120.38(10) ?
C10B C9B C8B . . 120.42(13) ?
C10B C9B H9BA . . 119.8 ?
C8B C9B H9BA . . 119.8 ?
C9B C10B C11B . . 120.15(13) ?
C9B C10B H10B . . 119.9 ?
C11B C10B H10B . . 119.9 ?
O4B C11B C10B . . 117.80(12) ?
O4B C11B C12B . . 122.69(12) ?
C10B C11B C12B . . 119.50(12) ?
C7B C12B C11B . . 119.63(12) ?
C7B C12B C13B . . 121.07(12) ?
C11B C12B C13B . . 119.29(12) ?
O5B C13B O6B . . 122.40(12) ?
O5B C13B C12B . . 122.43(12) ?
O6B C13B C12B . . 115.15(11) ?

loop_
_geom_bond_atom_site_label_1
_geom_bond_atom_site_label_2
_geom_bond_site_symmetry_2
_geom_bond_distance
_geom_bond_publ_flag
N1A C2A . 1.3483(18) ?
N1A C1A . 1.3655(17) ?
N1A H1NA . 0.89(2) ?
N2A C2A . 1.3264(18) ?
N2A H2NA . 0.88(2) ?
N2A H3NA . 0.88(2) ?
C1A C5A . 1.359(2) ?
C1A H1AA . 0.9300 ?
C2A C3A . 1.4203(19) ?
C3A C4A . 1.366(2) ?
C3A H3AA . 0.9300 ?
C4A C5A . 1.419(2) ?
C4A H4AA . 0.9300 ?
C5A C6A . 1.502(2) ?
C6A H6AA . 0.9600 ?
C6A H6AB . 0.9600 ?
C6A H6AC . 0.9600 ?
N1B C2B . 1.3524(18) ?
N1B C1B . 1.3673(18) ?
N1B H1NB . 0.87(2) ?
N2B C2B . 1.3231(18) ?
N2B H2NB . 0.90(2) ?
N2B H3NB . 0.87(2) ?
C1B C5B . 1.3621(19) ?
C1B H1BA . 0.9300 ?
C2B C3B . 1.4229(19) ?
C3B C4B . 1.363(2) ?
C3B H3BA . 0.9300 ?
C4B C5B . 1.420(2) ?
C4B H4BA . 0.9300 ?
C5B C6B . 1.506(2) ?
C6B H6BA . 0.9600 ?
C6B H6BB . 0.9600 ?
C6B H6BC . 0.9600 ?
S1A O2A . 1.4545(10) ?
S1A O3A . 1.4580(10) ?
S1A O1A . 1.4771(10) ?
S1A C8A . 1.7639(13) ?
O4A C11A . 1.3440(16) ?
O4A H1OA . 0.88(2) ?
O5A C13A . 1.3213(16) ?
O5A H2OA . 0.86(2) ?
O6A C13A . 1.2238(17) ?
C7A C8A . 1.3840(18) ?
C7A C12A . 1.3977(18) ?
C7A H7AA . 0.9300 ?
C8A C9A . 1.3998(18) ?
C9A C10A . 1.3801(19) ?
C9A H9AA . 0.9300 ?
C10A C11A . 1.4047(18) ?
C10A H10A . 0.9300 ?
C11A C12A . 1.4107(18) ?
C12A C13A . 1.4791(18) ?
S1B O1B . 1.4513(11) ?
S1B O3B . 1.4558(10) ?
S1B O2B . 1.4737(11) ?
S1B C8B . 1.7651(13) ?
O4B C11B . 1.3485(16) ?
O4B H1OB . 0.86(3) ?
O5B C13B . 1.2275(16) ?
O6B C13B . 1.3262(16) ?
O6B H2OB . 0.86(2) ?
C7B C8B . 1.3833(18) ?
C7B C12B . 1.4009(18) ?
C7B H7BA . 0.9300 ?
C8B C9B . 1.3969(19) ?
C9B C10B . 1.3813(19) ?
C9B H9BA . 0.9300 ?
C10B C11B . 1.3994(19) ?
C10B H10B . 0.9300 ?
C11B C12B . 1.4113(18) ?
C12B C13B . 1.4736(18) ?

loop_
_geom_hbond_atom_site_label_D
_geom_hbond_atom_site_label_H
_geom_hbond_atom_site_label_A
_geom_hbond_site_symmetry_A
_geom_hbond_distance_DH
_geom_hbond_distance_HA
_geom_hbond_distance_DA
_geom_hbond_angle_DHA
_geom_hbond_publ_flag
O4A H1OA O6A . 0.88(2) 1.84(2) 2.6135(14) 147(2) yes
O4A H1OA O1B 2_666 0.88(2) 2.39(2) 2.9581(14) 123.2(18) yes
O5A H2OA O2B 1_556 0.86(2) 1.80(2) 2.6609(14) 172(2) yes
O4B H1OB O5B . 0.86(3) 1.83(2) 2.5918(14) 147(2) yes
O4B H1OB O2A 2_756 0.86(3) 2.45(2) 3.0349(14) 125.4(18) yes
O6B H2OB O1A . 0.86(2) 1.81(2) 2.6664(14) 178(2) yes
N1A H1NA O3A 1_565 0.894(19) 2.066(19) 2.9057(15) 156.0(17) yes
N2A H2NA O2A 1_565 0.878(19) 2.167(19) 3.0043(16) 159.1(17) yes
N2A H2NA O5B 2_766 0.878(19) 2.417(19) 2.8235(16) 108.7(13) yes
N2A H3NA O1A 2_766 0.88(2) 2.17(2) 3.0472(16) 175.6(15) yes
N1B H1NB O3B 1_556 0.87(2) 2.02(2) 2.8547(16) 161(2) yes
N2B H2NB O1B 1_556 0.90(2) 2.04(2) 2.9188(17) 166(2) yes
N2B H2NB O6A 2_667 0.90(2) 2.45(2) 2.8254(16) 105.9(17) yes
N2B H3NB O2B 2_666 0.87(2) 2.26(2) 3.1270(17) 177.1(18) yes
C7A H7AA O4B 2_756 0.93 2.58 3.4257(16) 152 yes
C7B H7BA O4A 2_666 0.93 2.48 3.3116(16) 148 yes

loop_
_geom_torsion_atom_site_label_1
_geom_torsion_atom_site_label_2
_geom_torsion_atom_site_label_3
_geom_torsion_atom_site_label_4
_geom_torsion_site_symmetry_1
_geom_torsion_site_symmetry_2
_geom_torsion_site_symmetry_3
_geom_torsion_site_symmetry_4
_geom_torsion
_geom_torsion_publ_flag
C2A N1A C1A C5A . . . . -0.6(2) ?
C1A N1A C2A N2A . . . . -179.12(13) ?
C1A N1A C2A C3A . . . . 0.21(19) ?
N2A C2A C3A C4A . . . . 179.36(13) ?
N1A C2A C3A C4A . . . . 0.0(2) ?
C2A C3A C4A C5A . . . . 0.0(2) ?
N1A C1A C5A C4A . . . . 0.6(2) ?
N1A C1A C5A C6A . . . . -179.37(13) ?
C3A C4A C5A C1A . . . . -0.4(2) ?
C3A C4A C5A C6A . . . . 179.63(14) ?
C2B N1B C1B C5B . . . . -0.8(2) ?
C1B N1B C2B N2B . . . . -178.11(13) ?
C1B N1B C2B C3B . . . . 1.5(2) ?
N2B C2B C3B C4B . . . . 178.47(14) ?
N1B C2B C3B C4B . . . . -1.2(2) ?
C2B C3B C4B C5B . . . . 0.0(2) ?
N1B C1B C5B C4B . . . . -0.4(2) ?
N1B C1B C5B C6B . . . . -179.94(13) ?
C3B C4B C5B C1B . . . . 0.8(2) ?
C3B C4B C5B C6B . . . . -179.74(14) ?
C12A C7A C8A C9A . . . . 1.5(2) ?
C12A C7A C8A S1A . . . . 179.70(10) ?
O2A S1A C8A C7A . . . . 21.40(13) ?
O3A S1A C8A C7A . . . . 143.18(11) ?
O1A S1A C8A C7A . . . . -97.74(11) ?
O2A S1A C8A C9A . . . . -160.40(11) ?
O3A S1A C8A C9A . . . . -38.61(12) ?
O1A S1A C8A C9A . . . . 80.46(12) ?
C7A C8A C9A C10A . . . . -1.9(2) ?
S1A C8A C9A C10A . . . . 179.89(11) ?
C8A C9A C10A C11A . . . . -0.7(2) ?
C9A C10A C11A O4A . . . . -176.43(12) ?
C9A C10A C11A C12A . . . . 3.6(2) ?
C8A C7A C12A C11A . . . . 1.5(2) ?
C8A C7A C12A C13A . . . . -178.13(12) ?
O4A C11A C12A C7A . . . . 176.05(12) ?
C10A C11A C12A C7A . . . . -3.99(19) ?
O4A C11A C12A C13A . . . . -4.4(2) ?
C10A C11A C12A C13A . . . . 175.62(12) ?
C7A C12A C13A O6A . . . . -174.32(13) ?
C11A C12A C13A O6A . . . . 6.1(2) ?
C7A C12A C13A O5A . . . . 6.87(19) ?
C11A C12A C13A O5A . . . . -172.73(12) ?
C12B C7B C8B C9B . . . . -0.2(2) ?
C12B C7B C8B S1B . . . . 176.22(10) ?
O1B S1B C8B C7B . . . . 33.14(13) ?
O3B S1B C8B C7B . . . . 155.40(11) ?
O2B S1B C8B C7B . . . . -85.48(12) ?
O1B S1B C8B C9B . . . . -150.46(12) ?
O3B S1B C8B C9B . . . . -28.20(14) ?
O2B S1B C8B C9B . . . . 90.92(13) ?
C7B C8B C9B C10B . . . . -0.1(2) ?
S1B C8B C9B C10B . . . . -176.49(12) ?
C8B C9B C10B C11B . . . . -0.1(2) ?
C9B C10B C11B O4B . . . . -179.52(13) ?
C9B C10B C11B C12B . . . . 0.6(2) ?
C8B C7B C12B C11B . . . . 0.7(2) ?
C8B C7B C12B C13B . . . . -178.08(12) ?
O4B C11B C12B C7B . . . . 179.22(12) ?
C10B C11B C12B C7B . . . . -1.0(2) ?
O4B C11B C12B C13B . . . . -1.9(2) ?
C10B C11B C12B C13B . . . . 177.88(13) ?
C7B C12B C13B O5B . . . . -178.04(13) ?
C11B C12B C13B O5B . . . . 3.1(2) ?
C7B C12B C13B O6B . . . . 3.28(18) ?
C11B C12B C13B O6B . . . . -175.54(12) ?
